data_4506782
loop_
_publ_author_name
'Kundu, Tanay'
'Sahoo, Subash Chandra'
'Banerjee, Rahul'

_publ_section_title
;
 Variable Water Adsorption in Amino Acid Derivative Based Homochiral Metal
 Organic Frameworks
;
_journal_issue 9
_journal_name_full 'Crystal Growth &amp; Design'
_journal_page_first 4633
_journal_paper_doi 10.1021/cg3008443
_journal_volume 12
_journal_year 2012
_chemical_absolute_configuration syn
_chemical_compound_source synthesized
_chemical_formula_moiety 'C9 H11 Cd Cl N2 O3, O'
_chemical_formula_sum 'C9 H11 Cd Cl N2 O4'
_chemical_formula_weight 359.06
_space_group_IT_number 19
_symmetry_cell_setting orthorhombic
_symmetry_Int_Tables_number 19
_symmetry_space_group_name_Hall 'P 2ac 2ab'
_symmetry_space_group_name_H-M 'P 21 21 21'
_atom_sites_solution_hydrogens geom
_atom_sites_solution_primary direct
_atom_sites_solution_secondary difmap
_audit_creation_method SHELXL-97
_cell_angle_alpha 90.00
_cell_angle_beta 90.00
_cell_angle_gamma 90.00
_cell_formula_units_Z 4
_cell_length_a 5.8751(17)
_cell_length_b 15.067(4)
_cell_length_c 16.416(5)
_cell_measurement_reflns_used 5183
_cell_measurement_temperature 296(2)
_cell_measurement_theta_max 27.81
_cell_measurement_theta_min 2.7
_cell_volume 1453.1(7)
_computing_cell_refinement 'Bruker SMART'
_computing_data_collection 'Bruker SMART'
_computing_data_reduction 'Bruker SAINT'
_computing_molecular_graphics 'Bruker SHELXTL'
_computing_publication_material 'Bruker SHELXTL'
_computing_structure_refinement 'SHELXL-97 (Sheldrick, 1997)'
_computing_structure_solution 'SHELXS-97 (Sheldrick, 1990)'
_diffrn_ambient_temperature 296(2)
_diffrn_measured_fraction_theta_full 0.99
_diffrn_measured_fraction_theta_max 0.99
_diffrn_measurement_device_type 'CCD area detector'
_diffrn_measurement_method 'phi and omega scans'
_diffrn_radiation_monochromator graphite
_diffrn_radiation_type MoK\a
_diffrn_radiation_wavelength 0.71073
_diffrn_reflns_av_R_equivalents 0.0292
_diffrn_reflns_av_sigmaI/netI 0.0225
_diffrn_reflns_limit_h_max 7
_diffrn_reflns_limit_h_min -7
_diffrn_reflns_limit_k_max 20
_diffrn_reflns_limit_k_min -19
_diffrn_reflns_limit_l_max 21
_diffrn_reflns_limit_l_min -21
_diffrn_reflns_number 16639
_diffrn_reflns_theta_full 27.81
_diffrn_reflns_theta_max 27.81
_diffrn_reflns_theta_min 2.48
_diffrn_source 'fine-focus sealed tube'
_exptl_absorpt_coefficient_mu 1.689
_exptl_absorpt_correction_T_max 0.844
_exptl_absorpt_correction_T_min 0.673
_exptl_absorpt_correction_type multi-scan
_exptl_absorpt_process_details 'Blessing, Acta Cryst. (1995) A51 33-38'
_exptl_crystal_colour colorless
_exptl_crystal_density_diffrn 1.641
_exptl_crystal_density_method 'not measured'
_exptl_crystal_description rod
_exptl_crystal_F_000 704
_exptl_crystal_size_max 0.3
_exptl_crystal_size_mid 0.2
_exptl_crystal_size_min 0.1
_refine_diff_density_max 1.004
_refine_diff_density_min -0.543
_refine_diff_density_rms 0.118
_refine_ls_abs_structure_details 'Flack H D (1983), Acta Cryst. A39, 876-881'
_refine_ls_abs_structure_Flack 0.0009(3)
_refine_ls_extinction_method none
_refine_ls_goodness_of_fit_ref 1.097
_refine_ls_hydrogen_treatment mixed
_refine_ls_matrix_type full
_refine_ls_number_parameters 158
_refine_ls_number_reflns 3420
_refine_ls_number_restraints 0
_refine_ls_restrained_S_all 1.097
_refine_ls_R_factor_all 0.0341
_refine_ls_R_factor_gt 0.0336
_refine_ls_shift/su_max 0.001
_refine_ls_shift/su_mean 0.000
_refine_ls_structure_factor_coef Fsqd
_refine_ls_weighting_details 'calc w=1/[\s^2^(Fo^2^)+(0.0609P)^2^+1.6195P] where P=(Fo^2^+2Fc^2^)/3'
_refine_ls_weighting_scheme calc
_refine_ls_wR_factor_gt 0.0952
_refine_ls_wR_factor_ref 0.0956
_reflns_number_gt 3389
_reflns_number_total 3420
_reflns_threshold_expression >2sigma(I)
_cod_data_source_file cg3008443_si_002.cif
_cod_data_source_block 2a
_cod_database_code 4506782

loop_
_symmetry_equiv_pos_as_xyz
'x, y, z'
'-x+1/2, -y, z+1/2'
'-x, y+1/2, -z+1/2'
'x+1/2, -y+1/2, -z'

loop_
_atom_site_label
_atom_site_type_symbol
_atom_site_fract_x
_atom_site_fract_y
_atom_site_fract_z
_atom_site_U_iso_or_equiv
_atom_site_adp_type
_atom_site_occupancy
_atom_site_symmetry_multiplicity
_atom_site_calc_flag
_atom_site_refinement_flags
Cd1 Cd -0.11300(5) 0.588595(18) 0.536339(16) 0.02143(10) Uani 1 1 d .
Cl1 Cl -0.4009(2) 0.46916(8) 0.53259(9) 0.0409(3) Uani 1 1 d .
C9 C 0.3865(7) 0.5877(3) 0.7457(3) 0.0284(8) Uani 1 1 d .
H2 H 0.5292 0.6129 0.7539 0.034 Uiso 1 1 calc R
N2 N 0.0689(6) 0.5624(3) 0.6567(2) 0.0259(8) Uani 1 1 d .
C5 C 0.2810(8) 0.5399(3) 0.8073(3) 0.0242(9) Uani 1 1 d .
C8 C 0.2762(8) 0.5973(3) 0.6718(3) 0.0281(9) Uani 1 1 d .
H1 H 0.3480 0.6294 0.6308 0.034 Uiso 1 1 calc R
C7 C -0.0327(8) 0.5181(3) 0.7171(3) 0.0276(9) Uani 1 1 d .
H5 H -0.1771 0.4949 0.7078 0.033 Uiso 1 1 calc R
C6 C 0.0648(8) 0.5050(3) 0.7924(3) 0.0301(10) Uani 1 1 d .
H4 H -0.0119 0.4734 0.8326 0.036 Uiso 1 1 calc R
N1 N 0.1443(6) 0.5579(2) 0.4298(2) 0.0219(7) Uani 1 1 d .
H2A H 0.2867 0.5546 0.4514 0.026 Uiso 1 1 calc R
C4 C 0.0977(9) 0.4736(3) 0.3864(3) 0.0298(9) Uani 1 1 d .
H6A H -0.0647 0.4700 0.3763 0.036 Uiso 1 1 calc R
H6B H 0.1373 0.4249 0.4224 0.036 Uiso 1 1 calc R
O1 O 0.1636(5) 0.7074(2) 0.51238(17) 0.0245(6) Uani 1 1 d .
C2 C 0.1290(7) 0.6405(3) 0.3811(2) 0.0213(7) Uani 1 1 d .
H8 H 0.2423 0.6387 0.3373 0.026 Uiso 1 1 calc R
O3 O -0.2805(5) 0.6448(2) 0.4054(2) 0.0261(6) Uani 1 1 d .
C1 C -0.1075(8) 0.6511(3) 0.3442(2) 0.0256(8) Uani 1 1 d .
H2C H -0.1181 0.7083 0.3173 0.031 Uiso 1 1 calc R
H1B H -0.1315 0.6054 0.3035 0.031 Uiso 1 1 calc R
C3 C 0.1787(7) 0.7196(3) 0.4368(2) 0.0205(8) Uani 1 1 d .
O2 O 0.2181(5) 0.7917(2) 0.40236(19) 0.0257(6) Uani 1 1 d .
H1C H -0.310(10) 0.690(4) 0.429(4) 0.028(14) Uiso 1 1 d .
O4 O 0.186(5) 0.6803(16) 0.1509(11) 0.409(17) Uani 1 1 d .

loop_
_atom_site_aniso_label
_atom_site_aniso_U_11
_atom_site_aniso_U_22
_atom_site_aniso_U_33
_atom_site_aniso_U_23
_atom_site_aniso_U_13
_atom_site_aniso_U_12
Cd1 0.02220(14) 0.02504(15) 0.01705(14) 0.00029(11) 0.00078(11) 0.00014(11)
Cl1 0.0352(6) 0.0374(6) 0.0502(7) 0.0020(5) -0.0027(7) -0.0112(5)
C9 0.0219(18) 0.0299(19) 0.033(2) 0.0049(17) 0.0000(17) -0.002(2)
N2 0.0213(18) 0.0321(18) 0.0243(17) 0.0050(14) 0.0019(14) 0.0015(14)
C5 0.029(2) 0.0216(19) 0.022(2) 0.0050(16) -0.0022(17) 0.0015(16)
C8 0.031(2) 0.029(2) 0.025(2) 0.0064(18) 0.0039(16) -0.0037(19)
C7 0.0208(19) 0.032(2) 0.030(2) 0.0099(17) 0.0000(17) -0.0001(17)
C6 0.023(2) 0.039(2) 0.028(2) 0.0137(19) 0.0027(17) -0.0034(17)
N1 0.0197(18) 0.0250(16) 0.0208(15) -0.0026(13) -0.0014(13) -0.0003(13)
C4 0.032(2) 0.029(2) 0.028(2) -0.0059(17) 0.009(2) -0.0040(19)
O1 0.0281(16) 0.0284(14) 0.0171(13) -0.0019(10) -0.0013(11) -0.0031(12)
C2 0.0238(19) 0.0251(18) 0.0150(16) -0.0031(14) 0.0002(16) 0.0032(17)
O3 0.0233(15) 0.0275(16) 0.0276(16) -0.0062(13) 0.0004(12) -0.0011(12)
C1 0.027(2) 0.031(2) 0.0190(17) -0.0049(15) 0.0002(17) -0.0056(19)
C3 0.0157(17) 0.027(2) 0.0186(17) -0.0016(15) -0.0005(13) -0.0018(15)
O2 0.0269(15) 0.0250(15) 0.0252(15) 0.0017(11) -0.0034(12) -0.0028(12)
O4 0.60(4) 0.39(3) 0.237(14) -0.188(16) -0.27(2) 0.10(3)

loop_
_atom_type_symbol
_atom_type_description
_atom_type_scat_dispersion_real
_atom_type_scat_dispersion_imag
_atom_type_scat_source
C C 0.0033 0.0016 'International Tables Vol C Tables 4.2.6.8 and 6.1.1.4'
H H 0.0000 0.0000 'International Tables Vol C Tables 4.2.6.8 and 6.1.1.4'
N N 0.0061 0.0033 'International Tables Vol C Tables 4.2.6.8 and 6.1.1.4'
O O 0.0106 0.0060 'International Tables Vol C Tables 4.2.6.8 and 6.1.1.4'
Cl Cl 0.1484 0.1585 'International Tables Vol C Tables 4.2.6.8 and 6.1.1.4'
Cd Cd -0.8075 1.2024 'International Tables Vol C Tables 4.2.6.8 and 6.1.1.4'

loop_
_geom_angle_atom_site_label_1
_geom_angle_atom_site_label_2
_geom_angle_atom_site_label_3
_geom_angle
_geom_angle_site_symmetry_1
_geom_angle_site_symmetry_3
N2 Cd1 O2 87.65(13) . 4_466
N2 Cd1 N1 107.95(14) . .
O2 Cd1 N1 139.29(11) 4_466 .
N2 Cd1 O1 87.41(12) . .
O2 Cd1 O1 77.45(11) 4_466 .
N1 Cd1 O1 66.36(11) . .
N2 Cd1 Cl1 102.49(10) . .
O2 Cd1 Cl1 106.73(9) 4_466 .
N1 Cd1 Cl1 106.11(9) . .
O1 Cd1 Cl1 169.28(7) . .
N2 Cd1 O3 169.60(12) . .
O2 Cd1 O3 86.61(11) 4_466 .
N1 Cd1 O3 71.48(12) . .
O1 Cd1 O3 82.88(10) . .
Cl1 Cd1 O3 87.48(8) . .
C8 C9 C5 119.0(4) . .
C7 N2 C8 117.4(4) . .
C7 N2 Cd1 121.3(3) . .
C8 N2 Cd1 121.0(3) . .
C9 C5 C6 118.3(4) . .
C9 C5 C4 119.4(4) . 2_565
C6 C5 C4 122.3(4) . 2_565
N2 C8 C9 122.9(4) . .
N2 C7 C6 123.5(4) . .
C7 C6 C5 118.8(4) . .
C4 N1 C2 116.7(3) . .
C4 N1 Cd1 114.0(3) . .
C2 N1 Cd1 101.3(2) . .
N1 C4 C5 116.5(4) . 2_564
C3 O1 Cd1 108.2(3) . .
N1 C2 C1 110.9(3) . .
N1 C2 C3 108.7(3) . .
C1 C2 C3 109.3(3) . .
C1 O3 Cd1 110.2(3) . .
O3 C1 C2 111.2(3) . .
O2 C3 O1 126.1(4) . .
O2 C3 C2 116.3(3) . .
O1 C3 C2 117.5(4) . .
C3 O2 Cd1 124.6(3) . 4_566

loop_
_geom_bond_atom_site_label_1
_geom_bond_atom_site_label_2
_geom_bond_distance
_geom_bond_site_symmetry_2
Cd1 N2 2.280(4) .
Cd1 O2 2.291(3) 4_466
Cd1 N1 2.357(4) .
Cd1 O1 2.449(3) .
Cd1 Cl1 2.4703(13) .
Cd1 O3 2.511(3) .
C9 C8 1.382(6) .
C9 C5 1.388(6) .
N2 C7 1.336(6) .
N2 C8 1.350(6) .
C5 C6 1.396(6) .
C5 C4 1.496(6) 2_565
C7 C6 1.377(6) .
N1 C4 1.481(5) .
N1 C2 1.483(5) .
C4 C5 1.496(6) 2_564
O1 C3 1.258(5) .
C2 C1 1.524(6) .
C2 C3 1.530(5) .
O3 C1 1.432(5) .
C3 O2 1.246(5) .
O2 Cd1 2.291(3) 4_566
